data_4510906
loop_
_publ_author_name
'Mukherjee, Arijit'
'Grobelny, Pawel'
'Thakur, Tejender S.'
'Desiraju, Gautam R.'

_publ_section_title
;
 Polymorphs, Pseudopolymorphs, and Co-Crystals of Orcinol: Exploring the
 Structural Landscape with High Throughput Crystallography
;
_journal_issue 6
_journal_name_full 'Crystal Growth &amp; Design'
_journal_page_first 2637
_journal_paper_doi 10.1021/cg200361x
_journal_volume 11
_journal_year 2011
_chemical_compound_source 'see text'
_chemical_formula_moiety 'C7 H8 O2, 2(C H4 N2 O)'
_chemical_formula_sum 'C9 H16 N4 O4'
_chemical_formula_weight 244.26
_chemical_name_common Orcinol:Urea
_chemical_name_systematic ?
_space_group_IT_number 15
_symmetry_cell_setting monoclinic
_symmetry_Int_Tables_number 15
_symmetry_space_group_name_Hall '-C 2yc'
_symmetry_space_group_name_H-M 'C 1 2/c 1'
_atom_sites_solution_hydrogens geom
_atom_sites_solution_primary direct
_atom_sites_solution_secondary difmap
_cell_angle_alpha 90
_cell_angle_beta 99.30(3)
_cell_angle_gamma 90
_cell_formula_units_Z 4
_cell_length_a 16.602(3)
_cell_length_b 10.546(2)
_cell_length_c 7.0700(14)
_cell_measurement_reflns_used 1417
_cell_measurement_temperature 150(2)
_cell_measurement_theta_max 27.5
_cell_measurement_theta_min 2.9
_cell_volume 1221.6(4)
_computing_cell_refinement
;
CrystalClear-SM Expert 2.0 rc14 (Rigaku, 2009)
;
_computing_data_collection
;
CrystalClear-SM Expert 2.0 rc14 (Rigaku, 2009)
;
_computing_data_reduction
;
CrystalClear-SM Expert 2.0 rc14 (Rigaku, 2009)
;
_computing_publication_material 'PLATON (Spek, 2003)'
_computing_structure_refinement 'SHELXL-97 (Sheldrick, 2008)'
_diffrn_ambient_temperature 150(2)
_diffrn_detector CCD
_diffrn_detector_area_resol_mean 13.6612
_diffrn_measured_fraction_theta_full 1.000
_diffrn_measured_fraction_theta_max 1.000
_diffrn_measurement_details
;
scan:
    Number of images: 180
               Slice: -60.0000 - 120.0000
         Image width: 1.0000
            Exp time: 16.0000
       Rotation axis: Omega
               Omega: 0.0000
                 Chi: 54.0000
                 Phi: 0.0000
                 XTD: 49.5071
              2theta: 29.4950
scan:
    Number of images: 180
               Slice: -60.0000 - 120.0000
         Image width: 1.0000
            Exp time: 16.0000
       Rotation axis: Omega
               Omega: 0.0000
                 Chi: 54.0000
                 Phi: 120.0000
                 XTD: 49.5071
              2theta: 29.4950
scan:
    Number of images: 180
               Slice: -60.0000 - 120.0000
         Image width: 1.0000
            Exp time: 16.0000
       Rotation axis: Omega
               Omega: 0.0000
                 Chi: 54.0000
                 Phi: 240.0000
                 XTD: 49.5071
              2theta: 29.4950

;
_diffrn_measurement_device
;
XtaLABmini: Fixed Chi 2 circle
;
_diffrn_measurement_device_type
;
Rigaku Mercury375R (2x2 bin mode)
;
_diffrn_measurement_method 'profile data from \w-scans'
_diffrn_measurement_specimen_support Fiber
_diffrn_orient_matrix_type d*Trek
_diffrn_orient_matrix_UB_11 -0.001884
_diffrn_orient_matrix_UB_12 0.025784
_diffrn_orient_matrix_UB_13 -0.055290
_diffrn_orient_matrix_UB_21 -0.094142
_diffrn_orient_matrix_UB_22 0.008688
_diffrn_orient_matrix_UB_23 0.007260
_diffrn_orient_matrix_UB_31 0.015601
_diffrn_orient_matrix_UB_32 0.137332
_diffrn_orient_matrix_UB_33 0.037952
_diffrn_radiation_monochromator 'Graphite Monochromator'
_diffrn_radiation_probe x-ray
_diffrn_radiation_type MoK\a
_diffrn_radiation_wavelength 0.71073
_diffrn_reflns_av_R_equivalents 0.0590
_diffrn_reflns_av_sigmaI/netI 0.0417
_diffrn_reflns_limit_h_max 21
_diffrn_reflns_limit_h_min -21
_diffrn_reflns_limit_k_max 13
_diffrn_reflns_limit_k_min -13
_diffrn_reflns_limit_l_max 9
_diffrn_reflns_limit_l_min -9
_diffrn_reflns_number 6335
_diffrn_reflns_reduction_process
;
;
_diffrn_reflns_theta_full 27.56
_diffrn_reflns_theta_max 27.56
_diffrn_reflns_theta_min 2.30
_diffrn_source 'Sealed Tube'
_diffrn_source_current 12.0
_diffrn_source_power 0.6
_diffrn_source_voltage 50.0
_exptl_absorpt_coefficient_mu 0.105
_exptl_absorpt_correction_T_max 0.9895
_exptl_absorpt_correction_T_min 0.9691
_exptl_absorpt_correction_type multi-scan
_exptl_absorpt_process_details 'Jacobson, R. (1998) Private communication'
_exptl_crystal_colour Colorless
_exptl_crystal_density_diffrn 1.328
_exptl_crystal_density_meas ?
_exptl_crystal_density_method 'Not Measured'
_exptl_crystal_description Block
_exptl_crystal_F_000 520
_exptl_crystal_size_max 0.30
_exptl_crystal_size_mid 0.20
_exptl_crystal_size_min 0.10
_refine_diff_density_max 0.858
_refine_diff_density_min -0.479
_refine_diff_density_rms 0.202
_refine_ls_extinction_coef 0.022(7)
_refine_ls_extinction_expression Fc^*^=kFc[1+0.001xFc^2^\l^3^/sin(2\q)]^-1/4^
_refine_ls_extinction_method SHELXL
_refine_ls_goodness_of_fit_ref 1.173
_refine_ls_hydrogen_treatment mixed
_refine_ls_matrix_type full
_refine_ls_number_parameters 107
_refine_ls_number_reflns 1414
_refine_ls_number_restraints 0
_refine_ls_restrained_S_all 1.173
_refine_ls_R_factor_all 0.1041
_refine_ls_R_factor_gt 0.0880
_refine_ls_shift/su_max 0.000
_refine_ls_shift/su_mean 0.000
_refine_ls_structure_factor_coef Fsqd
_refine_ls_weighting_details 'calc w=1/[\s^2^(Fo^2^)+(0.1363P)^2^+7.0301P] where P=(Fo^2^+2Fc^2^)/3'
_refine_ls_weighting_scheme calc
_refine_ls_wR_factor_gt 0.2638
_refine_ls_wR_factor_ref 0.2870
_reflns_number_gt 1163
_reflns_number_total 1414
_reflns_threshold_expression >2\s(I)
_cod_data_source_file 818145.cif
_cod_data_source_block datam
_cod_depositor_comments
;
The following automatic conversions were performed:

'_symmetry_cell_setting' value 'Monoclinic' changed to 'monoclinic'
according to
/usr/data/users/saulius/automatic-downloads/retrospective/ACS/lib/dictionaries/cif_core.dic
dictionary named 'cif_core.dic' version 2.4.2 from
2011-04-26.

'_exptl_absorpt_correction_type' value 'Multi-scan'
changed to 'multi-scan' according to
/usr/data/users/saulius/automatic-downloads/retrospective/ACS/lib/dictionaries/cif_core.dic
dictionary named 'cif_core.dic' version 2.4.2 from 2011-04-26.

Automatic conversion script
Id: cif_fix_values 2281 2013-09-26 08:29:07Z andrius 

The following automatic conversions were performed:

'_exptl_crystal_density_meas' value 'Not Measured' was changed to '?'
- the value is perceived as not measured.

Automatic conversion script
Id: cif_fix_values 3008 2015-01-20 13:52:24Z robertas 
;
_cod_original_sg_symbol_H-M 'C 2/c'
_cod_database_code 4510906

loop_
_symmetry_equiv_pos_site_id
_symmetry_equiv_pos_as_xyz
1 x,y,z
2 -x,y,1/2-z
3 -x,-y,-z
4 x,-y,1/2+z
5 1/2+x,1/2+y,z
6 1/2-x,1/2+y,1/2-z
7 1/2-x,1/2-y,-z
8 1/2+x,1/2-y,1/2+z

loop_
_atom_site_aniso_label
_atom_site_aniso_U_11
_atom_site_aniso_U_22
_atom_site_aniso_U_33
_atom_site_aniso_U_23
_atom_site_aniso_U_13
_atom_site_aniso_U_12
O1 0.0180(14) 0.0182(13) 0.0392(17) -0.0037(11) 0.0047(11) -0.0028(10)
C1 0.023(2) 0.018(2) 0.020(2) 0.0000 0.0062(19) 0.0000
C2 0.0202(17) 0.0179(17) 0.0190(17) -0.0003(13) 0.0033(13) 0.0024(13)
C3 0.0193(18) 0.0174(17) 0.0195(17) -0.0018(13) 0.0036(12) -0.0030(13)
C4 0.021(2) 0.017(2) 0.022(2) 0.0000 0.0037(19) 0.0000
C5 0.024(3) 0.019(3) 0.052(4) 0.0000 0.005(2) 0.0000
O2 0.0265(14) 0.0175(13) 0.0223(13) -0.0008(10) 0.0069(10) 0.0027(10)
N1 0.0375(19) 0.0177(17) 0.0217(17) 0.0028(13) 0.0105(13) 0.0079(14)
N2 0.047(2) 0.0178(16) 0.0232(17) 0.0011(13) 0.0098(15) 0.0077(15)
C6 0.0189(16) 0.0189(17) 0.0213(17) -0.0017(13) 0.0024(13) -0.0005(13)

loop_
_atom_site_label
_atom_site_type_symbol
_atom_site_thermal_displace_type
_atom_site_fract_x
_atom_site_fract_y
_atom_site_fract_z
_atom_site_occupancy
_atom_site_U_iso_or_equiv
O1 O Uani 0.14246(17) 0.5807(3) 0.7829(4) 1.000 0.0251(9)
C1 C Uani 0.00000 0.3094(5) 0.75000 1.000 0.0200(12)
C2 C Uani 0.0734(2) 0.3765(3) 0.7643(5) 1.000 0.0190(10)
C3 C Uani 0.0727(2) 0.5093(3) 0.7643(5) 1.000 0.0187(10)
C4 C Uani 0.00000 0.5757(5) 0.75000 1.000 0.0200(12)
C5 C Uani 0.00000 0.1658(5) 0.75000 1.000 0.0318(19)
O2 O Uani 0.21388(16) -0.0116(3) 0.3055(4) 1.000 0.0218(8)
N1 N Uani 0.1626(2) 0.1582(3) 0.4456(5) 1.000 0.0250(10)
N2 N Uani 0.1867(2) 0.1693(3) 0.1334(5) 1.000 0.0289(10)
C6 C Uani 0.1883(2) 0.1018(3) 0.2958(5) 1.000 0.0198(10)
H1 H Uiso 0.124(3) 0.330(5) 0.775(7) 1.000 0.031(13)
H2 H Uiso 0.00000 0.671(7) 0.75000 1.000 0.026(16)
H3 H Uiso 0.184(3) 0.535(5) 0.759(8) 1.000 0.037(14)
H5A H Uiso 0.05113 0.13486 0.82451 0.500 0.0475
H5B H Uiso -0.04616 0.13486 0.80755 0.500 0.0475
H5C H Uiso -0.00497 0.13486 0.61794 0.500 0.0475
H4 H Uiso 0.150(3) 0.232(5) 0.442(7) 1.000 0.024(12)
H5 H Uiso 0.172(3) 0.123(5) 0.565(8) 1.000 0.032(13)
H6 H Uiso 0.165(3) 0.246(5) 0.122(6) 1.000 0.020(11)
H7 H Uiso 0.192(3) 0.116(5) 0.028(7) 1.000 0.026(11)

loop_
_atom_type_symbol
_atom_type_description
_atom_type_scat_dispersion_real
_atom_type_scat_dispersion_imag
_atom_type_scat_source
O O 0.0106 0.0060 'International Tables Vol C Tables 4.2.6.8 and 6.1.1.4'
N N 0.0061 0.0033 'International Tables Vol C Tables 4.2.6.8 and 6.1.1.4'
H H 0.0000 0.0000 'International Tables Vol C Tables 4.2.6.8 and 6.1.1.4'
C C 0.0033 0.0016 'International Tables Vol C Tables 4.2.6.8 and 6.1.1.4'

loop_
_geom_angle_atom_site_label_1
_geom_angle_atom_site_label_2
_geom_angle_atom_site_label_3
_geom_angle
_geom_angle_site_symmetry_1
_geom_angle_site_symmetry_3
_geom_angle_publ_flag
C3 O1 H3 111(3) . . no
C6 N1 H5 121(3) . . no
H4 N1 H5 115(5) . . no
C6 N1 H4 121(4) . . no
H6 N2 H7 124(4) . . no
C6 N2 H7 111(3) . . no
C6 N2 H6 121(3) . . no
C2 C1 C2 119.2(4) . 2_556 no
C2 C1 C5 120.4(2) 2_556 . no
C2 C1 C5 120.4(2) . . no
C1 C2 C3 119.9(3) . . no
O1 C3 C4 116.3(3) . . yes
C2 C3 C4 120.9(3) . . no
O1 C3 C2 122.9(3) . . yes
C3 C4 C3 119.3(4) . 2_556 no
C3 C2 H1 121(3) . . no
C1 C2 H1 119(3) . . no
C3 C4 H2 120.4(2) . . no
C3 C4 H2 120.4(2) 2_556 . no
C1 C5 H5B 109.00 . . no
C1 C5 H5A 109.00 . . no
H5A C5 H5A 141.00 . 2_556 no
C1 C5 H5C 109.00 . . no
C1 C5 H5A 109.00 . 2_556 no
C1 C5 H5B 109.00 . 2_556 no
C1 C5 H5C 109.00 . 2_556 no
H5A C5 H5B 109.00 . . no
H5A C5 H5C 109.00 . . no
H5A C5 H5C 56.00 2_556 . no
H5B C5 H5C 56.00 2_556 . no
H5C C5 H5C 141.00 . 2_556 no
H5A C5 H5B 109.00 2_556 2_556 no
H5A C5 H5C 109.00 2_556 2_556 no
H5B C5 H5C 109.00 2_556 2_556 no
H5B C5 H5B 141.00 . 2_556 no
H5B C5 H5C 56.00 . 2_556 no
H5B C5 H5C 109.00 . . no
H5A C5 H5B 56.00 . 2_556 no
H5A C5 H5C 56.00 . 2_556 no
H5A C5 H5B 56.00 2_556 . no
N1 C6 N2 118.2(3) . . yes
O2 C6 N1 121.5(3) . . yes
O2 C6 N2 120.3(3) . . yes

loop_
_geom_bond_atom_site_label_1
_geom_bond_atom_site_label_2
_geom_bond_distance
_geom_bond_site_symmetry_2
_geom_bond_publ_flag
O1 C3 1.370(4) . yes
O1 H3 0.88(5) . no
O2 C6 1.267(4) . yes
N1 C6 1.343(5) . yes
N2 C6 1.348(5) . yes
N1 H5 0.91(6) . no
N1 H4 0.81(5) . no
N2 H7 0.95(5) . no
N2 H6 0.88(5) . no
C1 C2 1.399(4) . no
C1 C5 1.514(7) . no
C1 C2 1.399(4) 2_556 no
C2 C3 1.401(4) . no
C3 C4 1.385(4) . no
C2 H1 0.97(5) . no
C4 H2 1.01(7) . no
C5 H5A 0.9800 . no
C5 H5B 0.9800 . no
C5 H5C 0.9800 . no
C5 H5A 0.9800 2_556 no
C5 H5B 0.9800 2_556 no
C5 H5C 0.9800 2_556 no

loop_
_geom_contact_atom_site_label_1
_geom_contact_atom_site_label_2
_geom_contact_distance
_geom_contact_site_symmetry_2
_geom_contact_publ_flag
O1 N1 2.982(5) 4_565 no
O1 N2 2.976(5) 4_565 no
O1 O2 2.663(4) 7_556 no
O2 N2 2.947(4) 4_555 no
O2 O1 2.663(4) 7_556 no
O2 N1 2.982(5) 4_554 no
O1 H6 2.22(5) 4_565 no
O1 H4 2.27(5) 4_565 no
O2 H5 2.09(5) 4_554 no
O2 H7 2.00(5) 4_555 no
O2 H3 1.84(5) 7_556 no
N1 O2 2.982(5) 4_555 no
N1 O1 2.982(5) 4_564 no
N2 O2 2.947(4) 4_554 no
N2 O1 2.976(5) 4_564 no
N1 H5B 2.8200 2_556 no
N2 H5A 2.8900 1_554 no
C3 C3 3.540(5) 4_564 no
C3 C3 3.540(5) 4_565 no
C2 H6 3.06(5) 1_556 no
C6 H7 2.82(5) 4_555 no
C6 H3 2.64(5) 7_556 no
C6 H5 2.87(5) 4_554 no
H1 H3 2.39(7) . no
H1 H5A 2.4400 . no
H1 H6 2.59(7) 1_556 no
H1 H5B 2.4500 2_556 no
H3 H1 2.39(7) . no
H3 H6 2.51(7) 4_565 no
H3 O2 1.84(5) 7_556 no
H3 C6 2.64(5) 7_556 no
H4 O1 2.27(5) 4_564 no
H4 H6 2.32(6) . no
H5 H5B 2.4100 2_556 no
H5 O2 2.09(5) 4_555 no
H5 H7 2.56(7) 4_555 no
H5 C6 2.87(5) 4_555 no
H5A H1 2.4400 . no
H5A N2 2.8900 1_556 no
H5A H7 2.5500 1_556 no
H5B H5 2.4100 2_556 no
H5B N1 2.8200 2_556 no
H5B H1 2.4500 2_556 no
H6 C2 3.06(5) 1_554 no
H6 H1 2.59(7) 1_554 no
H6 H4 2.32(6) . no
H6 O1 2.22(5) 4_564 no
H6 H3 2.51(7) 4_564 no
H7 H5A 2.5500 1_554 no
H7 O2 2.00(5) 4_554 no
H7 C6 2.82(5) 4_554 no
H7 H5 2.56(7) 4_554 no

loop_
_geom_hbond_atom_site_label_D
_geom_hbond_atom_site_label_H
_geom_hbond_atom_site_label_A
_geom_hbond_distance_DH
_geom_hbond_distance_HA
_geom_hbond_distance_DA
_geom_hbond_angle_DHA
_geom_hbond_site_symmetry_A
_geom_hbond_publ_flag
O1 H3 O2 0.88(5) 1.84(5) 2.663(4) 155(5) 7_556 yes
N1 H4 O1 0.81(5) 2.27(5) 2.982(5) 148(5) 4_564 yes
N1 H5 O2 0.91(6) 2.09(5) 2.982(5) 165(5) 4_555 yes
N2 H6 O1 0.88(5) 2.22(5) 2.976(5) 144(4) 4_564 yes
N2 H7 O2 0.95(5) 2.00(5) 2.947(4) 174(4) 4_554 yes

loop_
_geom_torsion_atom_site_label_1
_geom_torsion_atom_site_label_2
_geom_torsion_atom_site_label_3
_geom_torsion_atom_site_label_4
_geom_torsion
_geom_torsion_site_symmetry_1
_geom_torsion_site_symmetry_4
_geom_torsion_publ_flag
C5 C1 C2 C3 -180.0(2) . . no
C2 C1 C2 C3 0.1(4) 2_556 . no
C1 C2 C3 O1 178.2(3) . . no
C1 C2 C3 C4 -0.1(5) . . no
O1 C3 C4 C3 -178.4(3) . 2_556 no
C2 C3 C4 C3 0.0(4) . 2_556 no
